data_7034608
loop_
_publ_author_name
'Kalden, Diana'
'Krieck, Sven'
'G\"orls, Helmar'
'Westerhausen, Matthias'

_publ_section_title
;
 1,3-Bis(2,4,6-trimethylphenyl)triazenides of potassium, magnesium,
 calcium, and strontium.
;
_journal_issue 17
_journal_name_full 'Dalton transactions (Cambridge, England : 2003)'
_journal_page_first 8089
_journal_page_last 8099
_journal_paper_doi 10.1039/c5dt00595g
_journal_volume 44
_journal_year 2015
_chemical_formula_moiety 'C28 H47 Mg N5'
_chemical_formula_sum 'C28 H47 Mg N5'
_chemical_formula_weight 478.02
_space_group_IT_number 14
_symmetry_cell_setting monoclinic
_symmetry_space_group_name_Hall '-P 2ybc'
_symmetry_space_group_name_H-M 'P 1 21/c 1'
_atom_sites_solution_hydrogens difmap
_atom_sites_solution_primary direct
_atom_sites_solution_secondary difmap
_audit_creation_method SHELXL-97
_audit_update_record
;
2015-02-09 deposited with the CCDC.
2015-03-25 downloaded from the CCDC.
;
_cell_angle_alpha 90.00
_cell_angle_beta 111.355(1)
_cell_angle_gamma 90.00
_cell_formula_units_Z 4
_cell_length_a 12.7596(2)
_cell_length_b 16.7340(3)
_cell_length_c 14.8552(3)
_cell_measurement_temperature 133(2)
_cell_volume 2954.10(9)
_computing_cell_refinement DENZO
_computing_data_collection COLLECT
_computing_data_reduction DENZO
_computing_molecular_graphics SHELXTL/PC
_computing_publication_material SHELXL-97
_computing_structure_refinement 'SHELXL-97 (Sheldrick, 2008)'
_computing_structure_solution 'SHELXS-97 (Sheldrick, 2008)'
_diffrn_ambient_temperature 133(2)
_diffrn_measured_fraction_theta_full 0.998
_diffrn_measured_fraction_theta_max 0.998
_diffrn_measurement_device_type KappaCCD
_diffrn_measurement_method 'phi- + omega-scan'
_diffrn_radiation_monochromator graphite
_diffrn_radiation_source 'fine-focus sealed tube'
_diffrn_radiation_type MoK\a
_diffrn_radiation_wavelength 0.71073
_diffrn_reflns_av_R_equivalents 0.0688
_diffrn_reflns_av_sigmaI/netI 0.0499
_diffrn_reflns_limit_h_max 16
_diffrn_reflns_limit_h_min -16
_diffrn_reflns_limit_k_max 21
_diffrn_reflns_limit_k_min -21
_diffrn_reflns_limit_l_max 19
_diffrn_reflns_limit_l_min -19
_diffrn_reflns_number 23104
_diffrn_reflns_theta_full 27.50
_diffrn_reflns_theta_max 27.50
_diffrn_reflns_theta_min 1.91
_exptl_absorpt_coefficient_mu 0.083
_exptl_absorpt_correction_T_max 0.7449
_exptl_absorpt_correction_T_min 0.6966
_exptl_absorpt_correction_type multi-scan
_exptl_absorpt_process_details 'SADABS, Bruker-AXS, 2002'
_exptl_crystal_colour colourless
_exptl_crystal_density_diffrn 1.075
_exptl_crystal_density_method 'not measured'
_exptl_crystal_description prism
_exptl_crystal_F_000 1048
_exptl_crystal_size_max 0.042
_exptl_crystal_size_mid 0.038
_exptl_crystal_size_min 0.036
_refine_diff_density_max 0.254
_refine_diff_density_min -0.215
_refine_diff_density_rms 0.050
_refine_ls_extinction_method none
_refine_ls_goodness_of_fit_ref 1.091
_refine_ls_hydrogen_treatment refall
_refine_ls_matrix_type full
_refine_ls_number_parameters 495
_refine_ls_number_reflns 6782
_refine_ls_number_restraints 0
_refine_ls_restrained_S_all 1.091
_refine_ls_R_factor_all 0.0901
_refine_ls_R_factor_gt 0.0589
_refine_ls_shift/su_max 0.001
_refine_ls_shift/su_mean 0.000
_refine_ls_structure_factor_coef Fsqd
_refine_ls_weighting_details 'calc w=1/[\s^2^(Fo^2^)+(0.0275P)^2^+2.6901P] where P=(Fo^2^+2Fc^2^)/3'
_refine_ls_weighting_scheme calc
_refine_ls_wR_factor_gt 0.1138
_refine_ls_wR_factor_ref 0.1275
_reflns_number_gt 4997
_reflns_number_total 6782
_reflns_threshold_expression >2sigma(I)
_cod_data_source_file c5dt00595g1.cif
_cod_data_source_block FO5562
_cod_depositor_comments 'Adding full bibliography for 7034604--7034610.cif.'
_cod_original_cell_volume 2954.09(9)
_cod_original_sg_symbol_H-M 'P 21/c'
_cod_database_code 7034608
_publcif_datablock.id {1c6eb9a3-f4d0-4878-bea5-36e837f205a9}

loop_
_symmetry_equiv_pos_as_xyz
'x, y, z'
'-x, y+1/2, -z+1/2'
'-x, -y, -z'
'x, -y-1/2, z-1/2'

loop_
_atom_site_label
_atom_site_type_symbol
_atom_site_fract_x
_atom_site_fract_y
_atom_site_fract_z
_atom_site_U_iso_or_equiv
_atom_site_adp_type
_atom_site_occupancy
_atom_site_symmetry_multiplicity
_atom_site_calc_flag
Mg1 Mg 0.71148(6) 0.35767(4) 0.64288(5) 0.02036(16) Uani 1 1 d
N1 N 0.81953(13) 0.26399(10) 0.60489(11) 0.0206(4) Uani 1 1 d
N2 N 0.73086(14) 0.22236(10) 0.55466(11) 0.0205(4) Uani 1 1 d
N3 N 0.63999(13) 0.25461(9) 0.56137(11) 0.0203(3) Uani 1 1 d
N4 N 0.80975(14) 0.33979(10) 0.79777(12) 0.0237(4) Uani 1 1 d
N5 N 0.57264(15) 0.37876(10) 0.70777(12) 0.0239(4) Uani 1 1 d
C1 C 0.71654(19) 0.47066(12) 0.57609(15) 0.0247(4) Uani 1 1 d
H1B H 0.7343(18) 0.4579(13) 0.5158(17) 0.030(6) Uiso 1 1 d
H1A H 0.639(2) 0.4921(14) 0.5500(17) 0.034(6) Uiso 1 1 d
C2 C 0.79444(19) 0.53790(12) 0.63227(15) 0.0259(5) Uani 1 1 d
H2B H 0.875(2) 0.5199(14) 0.6595(16) 0.034(6) Uiso 1 1 d
H2A H 0.7753(18) 0.5530(13) 0.6916(16) 0.026(6) Uiso 1 1 d
C3 C 0.7905(2) 0.61460(13) 0.57639(16) 0.0304(5) Uani 1 1 d
H3B H 0.799(2) 0.5983(14) 0.5118(18) 0.037(7) Uiso 1 1 d
H3A H 0.707(2) 0.6385(15) 0.5550(18) 0.042(7) Uiso 1 1 d
C4 C 0.8777(2) 0.67668(15) 0.63168(19) 0.0375(6) Uani 1 1 d
H4B H 0.959(2) 0.6530(17) 0.648(2) 0.057(8) Uiso 1 1 d
H4A H 0.8718(19) 0.6914(14) 0.6981(18) 0.035(7) Uiso 1 1 d
H4C H 0.872(2) 0.7312(19) 0.592(2) 0.071(9) Uiso 1 1 d
C5 C 0.92218(16) 0.23247(12) 0.60292(13) 0.0215(4) Uani 1 1 d
C6 C 0.95020(17) 0.15031(12) 0.61498(14) 0.0235(4) Uani 1 1 d
C7 C 1.05237(18) 0.12578(14) 0.61102(15) 0.0273(5) Uani 1 1 d
H7 H 1.0722(19) 0.0691(14) 0.6186(16) 0.030(6) Uiso 1 1 d
C8 C 1.13034(18) 0.17859(14) 0.59967(15) 0.0287(5) Uani 1 1 d
C9 C 1.10300(18) 0.25907(14) 0.59184(15) 0.0270(5) Uani 1 1 d
H9 H 1.152(2) 0.2963(14) 0.5799(17) 0.034(6) Uiso 1 1 d
C10 C 1.00053(17) 0.28696(12) 0.59221(14) 0.0240(4) Uani 1 1 d
C11 C 0.8766(2) 0.08892(14) 0.63636(18) 0.0293(5) Uani 1 1 d
H11C H 0.813(2) 0.0697(15) 0.5767(18) 0.040(7) Uiso 1 1 d
H11B H 0.843(2) 0.1087(14) 0.6823(18) 0.036(7) Uiso 1 1 d
H11A H 0.921(2) 0.0440(16) 0.6703(18) 0.042(7) Uiso 1 1 d
C12 C 1.2410(2) 0.14976(19) 0.5970(2) 0.0408(6) Uani 1 1 d
H12C H 1.270(3) 0.185(2) 0.561(2) 0.076(11) Uiso 1 1 d
H12B H 1.231(3) 0.101(2) 0.559(3) 0.093(12) Uiso 1 1 d
H12A H 1.292(4) 0.137(3) 0.655(3) 0.121(16) Uiso 1 1 d
C13 C 0.9731(2) 0.37467(14) 0.57721(19) 0.0313(5) Uani 1 1 d
H13C H 1.032(2) 0.4051(16) 0.5687(18) 0.045(7) Uiso 1 1 d
H13B H 0.957(2) 0.3990(17) 0.631(2) 0.060(9) Uiso 1 1 d
H13A H 0.902(2) 0.3855(16) 0.520(2) 0.057(8) Uiso 1 1 d
C14 C 0.53914(16) 0.21581(11) 0.50101(14) 0.0196(4) Uani 1 1 d
C15 C 0.46952(17) 0.25559(11) 0.41794(14) 0.0213(4) Uani 1 1 d
C16 C 0.37019(17) 0.21924(12) 0.35956(15) 0.0251(4) Uani 1 1 d
H16 H 0.3212(17) 0.2474(12) 0.3003(15) 0.021(5) Uiso 1 1 d
C17 C 0.33892(17) 0.14418(13) 0.38082(15) 0.0260(4) Uani 1 1 d
C18 C 0.40788(18) 0.10668(12) 0.46421(15) 0.0248(4) Uani 1 1 d
H18 H 0.3853(18) 0.0564(14) 0.4816(16) 0.029(6) Uiso 1 1 d
C19 C 0.50702(16) 0.14150(12) 0.52628(14) 0.0214(4) Uani 1 1 d
C20 C 0.5024(2) 0.33632(14) 0.39143(18) 0.0305(5) Uani 1 1 d
H20C H 0.502(2) 0.3766(16) 0.439(2) 0.050(8) Uiso 1 1 d
H20B H 0.450(2) 0.3548(17) 0.329(2) 0.060(9) Uiso 1 1 d
H20A H 0.577(2) 0.3355(15) 0.3865(19) 0.046(8) Uiso 1 1 d
C21 C 0.2312(2) 0.10572(17) 0.3150(2) 0.0406(6) Uani 1 1 d
H21B H 0.184(3) 0.1410(19) 0.273(2) 0.063(9) Uiso 1 1 d
H21A H 0.187(3) 0.086(2) 0.352(3) 0.085(12) Uiso 1 1 d
H21C H 0.240(3) 0.061(2) 0.283(3) 0.095(13) Uiso 1 1 d
C22 C 0.5747(2) 0.10117(14) 0.61965(17) 0.0298(5) Uani 1 1 d
H22C H 0.644(2) 0.0812(17) 0.619(2) 0.054(9) Uiso 1 1 d
H22B H 0.536(2) 0.0543(19) 0.632(2) 0.063(9) Uiso 1 1 d
H22A H 0.594(2) 0.1348(18) 0.672(2) 0.058(9) Uiso 1 1 d
C23 C 0.9246(2) 0.37190(16) 0.82356(17) 0.0343(5) Uani 1 1 d
H23C H 0.9200(19) 0.4286(14) 0.8018(16) 0.030(6) Uiso 1 1 d
H23B H 0.966(2) 0.3403(15) 0.7875(18) 0.040(7) Uiso 1 1 d
H23A H 0.966(2) 0.3681(14) 0.8938(18) 0.035(6) Uiso 1 1 d
C24 C 0.8186(2) 0.25437(14) 0.82447(17) 0.0329(5) Uani 1 1 d
H24C H 0.863(2) 0.2292(15) 0.7919(18) 0.037(7) Uiso 1 1 d
H24B H 0.855(2) 0.2478(14) 0.8946(19) 0.039(7) Uiso 1 1 d
H24A H 0.742(2) 0.2302(15) 0.8027(18) 0.042(7) Uiso 1 1 d
C25 C 0.7497(2) 0.38436(14) 0.85017(15) 0.0291(5) Uani 1 1 d
H25B H 0.7579(18) 0.4405(14) 0.8377(15) 0.025(6) Uiso 1 1 d
H25A H 0.7814(19) 0.3723(13) 0.9193(17) 0.030(6) Uiso 1 1 d
C26 C 0.62567(19) 0.36247(14) 0.81263(15) 0.0273(5) Uani 1 1 d
H26C H 0.585(2) 0.3930(14) 0.8493(17) 0.038(7) Uiso 1 1 d
H26A H 0.6165(19) 0.3043(15) 0.8222(16) 0.032(6) Uiso 1 1 d
C27 C 0.4724(2) 0.32787(16) 0.66500(18) 0.0327(5) Uani 1 1 d
H27C H 0.439(2) 0.3385(15) 0.5957(19) 0.042(7) Uiso 1 1 d
H27B H 0.494(2) 0.2701(15) 0.6768(17) 0.036(7) Uiso 1 1 d
H27A H 0.412(2) 0.3410(16) 0.6962(19) 0.048(7) Uiso 1 1 d
C28 C 0.5364(2) 0.46262(14) 0.69285(18) 0.0335(5) Uani 1 1 d
H28C H 0.499(2) 0.4716(14) 0.6241(18) 0.035(7) Uiso 1 1 d
H28B H 0.599(2) 0.4977(15) 0.7181(18) 0.040(7) Uiso 1 1 d
H28A H 0.478(2) 0.4729(15) 0.7223(19) 0.046(7) Uiso 1 1 d

loop_
_atom_site_aniso_label
_atom_site_aniso_U_11
_atom_site_aniso_U_22
_atom_site_aniso_U_33
_atom_site_aniso_U_23
_atom_site_aniso_U_13
_atom_site_aniso_U_12
Mg1 0.0230(3) 0.0184(3) 0.0183(3) -0.0001(3) 0.0058(3) -0.0012(3)
N1 0.0183(8) 0.0226(8) 0.0196(8) -0.0002(7) 0.0056(6) -0.0013(7)
N2 0.0207(9) 0.0218(8) 0.0186(8) 0.0012(7) 0.0067(7) -0.0004(7)
N3 0.0200(8) 0.0197(8) 0.0213(8) -0.0019(7) 0.0079(7) -0.0002(7)
N4 0.0229(9) 0.0244(9) 0.0218(8) 0.0000(7) 0.0057(7) 0.0009(7)
N5 0.0270(9) 0.0223(9) 0.0229(8) 0.0003(7) 0.0096(7) 0.0023(7)
C1 0.0275(11) 0.0222(10) 0.0223(10) 0.0005(8) 0.0066(9) -0.0014(9)
C2 0.0271(12) 0.0233(10) 0.0255(10) 0.0020(9) 0.0076(9) -0.0027(9)
C3 0.0359(13) 0.0263(11) 0.0269(11) 0.0021(9) 0.0089(10) -0.0065(10)
C4 0.0423(15) 0.0321(13) 0.0356(13) 0.0012(11) 0.0115(11) -0.0100(11)
C5 0.0204(10) 0.0285(10) 0.0147(9) 0.0009(8) 0.0054(7) 0.0000(8)
C6 0.0230(10) 0.0275(11) 0.0177(9) 0.0009(8) 0.0046(8) 0.0001(8)
C7 0.0268(11) 0.0307(12) 0.0224(10) 0.0012(9) 0.0066(8) 0.0056(9)
C8 0.0244(11) 0.0382(12) 0.0232(10) -0.0006(9) 0.0083(9) 0.0038(9)
C9 0.0214(11) 0.0363(12) 0.0246(10) -0.0005(9) 0.0099(8) -0.0047(9)
C10 0.0232(10) 0.0281(11) 0.0192(9) 0.0018(8) 0.0060(8) -0.0009(8)
C11 0.0274(12) 0.0257(11) 0.0343(12) 0.0063(10) 0.0105(10) 0.0029(9)
C12 0.0292(13) 0.0524(17) 0.0451(15) -0.0012(14) 0.0185(12) 0.0071(12)
C13 0.0272(12) 0.0270(12) 0.0423(14) 0.0022(10) 0.0158(11) -0.0023(9)
C14 0.0194(10) 0.0195(9) 0.0216(9) -0.0047(8) 0.0096(8) 0.0000(7)
C15 0.0238(10) 0.0173(9) 0.0248(10) -0.0015(8) 0.0112(8) 0.0004(8)
C16 0.0219(10) 0.0242(10) 0.0256(10) -0.0009(9) 0.0044(8) 0.0026(8)
C17 0.0196(10) 0.0274(11) 0.0305(11) -0.0044(9) 0.0085(8) -0.0020(8)
C18 0.0256(11) 0.0194(10) 0.0331(11) -0.0023(9) 0.0150(9) -0.0040(8)
C19 0.0225(10) 0.0204(10) 0.0239(10) -0.0005(8) 0.0115(8) 0.0024(8)
C20 0.0315(13) 0.0252(11) 0.0302(12) 0.0043(10) 0.0058(10) -0.0015(9)
C21 0.0273(13) 0.0348(14) 0.0478(16) -0.0007(13) -0.0006(12) -0.0086(11)
C22 0.0341(13) 0.0256(11) 0.0284(11) 0.0029(10) 0.0097(10) -0.0028(10)
C23 0.0254(12) 0.0460(15) 0.0256(11) -0.0011(11) 0.0023(9) -0.0040(11)
C24 0.0412(14) 0.0297(12) 0.0258(12) 0.0059(10) 0.0097(11) 0.0076(11)
C25 0.0361(13) 0.0303(12) 0.0204(10) -0.0008(9) 0.0095(9) 0.0017(10)
C26 0.0314(12) 0.0316(12) 0.0217(10) 0.0026(9) 0.0130(9) 0.0026(10)
C27 0.0264(12) 0.0402(14) 0.0332(13) -0.0073(11) 0.0129(10) -0.0049(10)
C28 0.0390(14) 0.0300(12) 0.0340(13) 0.0044(10) 0.0163(11) 0.0105(11)

loop_
_atom_type_symbol
_atom_type_description
_atom_type_scat_dispersion_real
_atom_type_scat_dispersion_imag
_atom_type_scat_source
C C 0.0033 0.0016 'International Tables Vol C Tables 4.2.6.8 and 6.1.1.4'
H H 0.0000 0.0000 'International Tables Vol C Tables 4.2.6.8 and 6.1.1.4'
N N 0.0061 0.0033 'International Tables Vol C Tables 4.2.6.8 and 6.1.1.4'
Mg Mg 0.0486 0.0363 'International Tables Vol C Tables 4.2.6.8 and 6.1.1.4'

loop_
_geom_angle_atom_site_label_1
_geom_angle_atom_site_label_2
_geom_angle_atom_site_label_3
_geom_angle
N3 Mg1 C1 122.21(8)
N3 Mg1 N4 116.76(7)
C1 Mg1 N4 120.05(8)
N3 Mg1 N1 58.21(6)
C1 Mg1 N1 111.53(8)
N4 Mg1 N1 89.98(6)
N3 Mg1 N5 97.24(7)
C1 Mg1 N5 102.29(8)
N4 Mg1 N5 79.51(6)
N1 Mg1 N5 145.27(7)
N3 Mg1 N2 29.01(5)
C1 Mg1 N2 119.73(7)
N4 Mg1 N2 106.14(6)
N1 Mg1 N2 29.25(5)
N5 Mg1 N2 123.43(6)
N2 N1 C5 113.76(16)
N2 N1 Mg1 91.83(11)
C5 N1 Mg1 154.24(13)
N1 N2 N3 110.00(15)
N1 N2 Mg1 58.92(10)
N3 N2 Mg1 51.22(9)
N2 N3 C14 112.55(15)
N2 N3 Mg1 99.77(11)
C14 N3 Mg1 146.35(13)
C23 N4 C24 108.16(19)
C23 N4 C25 109.66(18)
C24 N4 C25 110.52(18)
C23 N4 Mg1 110.83(13)
C24 N4 Mg1 111.75(13)
C25 N4 Mg1 105.92(12)
C28 N5 C27 108.10(19)
C28 N5 C26 109.44(17)
C27 N5 C26 109.84(18)
C28 N5 Mg1 109.11(14)
C27 N5 Mg1 113.89(13)
C26 N5 Mg1 106.39(13)
C2 C1 Mg1 121.19(14)
C2 C1 H1B 108.9(13)
Mg1 C1 H1B 105.9(13)
C2 C1 H1A 107.8(14)
Mg1 C1 H1A 107.7(14)
H1B C1 H1A 104.1(18)
C3 C2 C1 115.91(18)
C3 C2 H2B 107.5(14)
C1 C2 H2B 111.4(14)
C3 C2 H2A 106.9(12)
C1 C2 H2A 109.7(12)
H2B C2 H2A 104.8(18)
C2 C3 C4 114.11(19)
C2 C3 H3B 106.7(13)
C4 C3 H3B 112.2(13)
C2 C3 H3A 108.2(14)
C4 C3 H3A 110.9(13)
H3B C3 H3A 104.2(18)
C3 C4 H4B 109.2(15)
C3 C4 H4A 112.3(13)
H4B C4 H4A 106(2)
C3 C4 H4C 113.3(16)
H4B C4 H4C 108(2)
H4A C4 H4C 107(2)
C10 C5 C6 119.18(18)
C10 C5 N1 117.42(18)
C6 C5 N1 123.35(18)
C7 C6 C5 118.7(2)
C7 C6 C11 118.4(2)
C5 C6 C11 122.84(19)
C8 C7 C6 122.9(2)
C8 C7 H7 117.7(14)
C6 C7 H7 119.3(14)
C9 C8 C7 117.4(2)
C9 C8 C12 121.3(2)
C7 C8 C12 121.3(2)
C8 C9 C10 122.3(2)
C8 C9 H9 119.5(15)
C10 C9 H9 117.9(14)
C9 C10 C5 119.46(19)
C9 C10 C13 119.6(2)
C5 C10 C13 120.85(19)
C6 C11 H11C 113.4(14)
C6 C11 H11B 112.2(14)
H11C C11 H11B 108(2)
C6 C11 H11A 110.7(15)
H11C C11 H11A 110(2)
H11B C11 H11A 102(2)
C8 C12 H12C 112(2)
C8 C12 H12B 111(2)
H12C C12 H12B 101(3)
C8 C12 H12A 114(3)
H12C C12 H12A 113(3)
H12B C12 H12A 105(3)
C10 C13 H13C 112.9(16)
C10 C13 H13B 113.1(17)
H13C C13 H13B 107(2)
C10 C13 H13A 112.8(16)
H13C C13 H13A 108(2)
H13B C13 H13A 103(2)
C15 C14 C19 120.29(18)
C15 C14 N3 118.35(17)
C19 C14 N3 121.28(17)
C16 C15 C14 118.98(18)
C16 C15 C20 120.43(19)
C14 C15 C20 120.58(18)
C15 C16 C17 121.78(19)
C15 C16 H16 118.9(12)
C17 C16 H16 119.3(12)
C18 C17 C16 118.23(19)
C18 C17 C21 121.3(2)
C16 C17 C21 120.5(2)
C17 C18 C19 122.13(19)
C17 C18 H18 119.1(13)
C19 C18 H18 118.7(13)
C18 C19 C14 118.50(18)
C18 C19 C22 120.11(19)
C14 C19 C22 121.35(18)
C15 C20 H20C 110.8(16)
C15 C20 H20B 112.1(17)
H20C C20 H20B 107(2)
C15 C20 H20A 112.1(15)
H20C C20 H20A 109(2)
H20B C20 H20A 106(2)
C17 C21 H21B 112.9(19)
C17 C21 H21A 111(2)
H21B C21 H21A 103(3)
C17 C21 H21C 116(2)
H21B C21 H21C 110(3)
H21A C21 H21C 103(3)
C19 C22 H22C 112.1(17)
C19 C22 H22B 111.9(17)
H22C C22 H22B 105(2)
C19 C22 H22A 113.1(18)
H22C C22 H22A 105(2)
H22B C22 H22A 109(2)
N4 C23 H23C 109.1(13)
N4 C23 H23B 109.3(14)
H23C C23 H23B 107.6(19)
N4 C23 H23A 110.7(14)
H23C C23 H23A 110.5(19)
H23B C23 H23A 109.7(19)
N4 C24 H24C 106.8(15)
N4 C24 H24B 110.7(15)
H24C C24 H24B 110(2)
N4 C24 H24A 109.6(15)
H24C C24 H24A 110(2)
H24B C24 H24A 109(2)
N4 C25 C26 110.83(18)
N4 C25 H25B 106.0(13)
C26 C25 H25B 109.5(13)
N4 C25 H25A 110.6(13)
C26 C25 H25A 108.2(13)
H25B C25 H25A 111.6(19)
N5 C26 C25 110.97(18)
N5 C26 H26C 110.1(13)
C25 C26 H26C 110.5(14)
N5 C26 H26A 107.3(13)
C25 C26 H26A 110.1(13)
H26C C26 H26A 107.7(19)
N5 C27 H27C 109.1(15)
N5 C27 H27B 110.2(14)
H27C C27 H27B 110(2)
N5 C27 H27A 110.3(14)
H27C C27 H27A 108(2)
H27B C27 H27A 109(2)
N5 C28 H28C 108.4(14)
N5 C28 H28B 110.8(15)
H28C C28 H28B 110(2)
N5 C28 H28A 109.9(15)
H28C C28 H28A 106(2)
H28B C28 H28A 112(2)

loop_
_geom_bond_atom_site_label_1
_geom_bond_atom_site_label_2
_geom_bond_distance
Mg1 N3 2.1138(17)
Mg1 C1 2.147(2)
Mg1 N4 2.2034(17)
Mg1 N1 2.2898(18)
Mg1 N5 2.3315(19)
Mg1 N2 2.6723(18)
N1 N2 1.307(2)
N1 C5 1.422(3)
N2 N3 1.315(2)
N3 C14 1.429(2)
N4 C23 1.475(3)
N4 C24 1.477(3)
N4 C25 1.478(3)
N5 C28 1.469(3)
N5 C27 1.474(3)
N5 C26 1.480(3)
C1 C2 1.532(3)
C1 H1B 1.02(2)
C1 H1A 0.99(2)
C2 C3 1.519(3)
C2 H2B 1.00(2)
C2 H2A 1.03(2)
C3 C4 1.526(3)
C3 H3B 1.04(2)
C3 H3A 1.07(3)
C4 H4B 1.05(3)
C4 H4A 1.05(2)
C4 H4C 1.07(3)
C5 C10 1.404(3)
C5 C6 1.415(3)
C6 C7 1.388(3)
C6 C11 1.502(3)
C7 C8 1.386(3)
C7 H7 0.98(2)
C8 C9 1.385(3)
C8 C12 1.506(3)
C9 C10 1.390(3)
C9 H9 0.95(2)
C10 C13 1.506(3)
C11 H11C 1.01(3)
C11 H11B 0.98(3)
C11 H11A 0.96(3)
C12 H12C 0.95(4)
C12 H12B 0.98(4)
C12 H12A 0.90(5)
C13 H13C 0.95(3)
C13 H13B 0.97(3)
C13 H13A 1.01(3)
C14 C15 1.399(3)
C14 C19 1.403(3)
C15 C16 1.389(3)
C15 C20 1.509(3)
C16 C17 1.389(3)
C16 H16 0.99(2)
C17 C18 1.382(3)
C17 C21 1.511(3)
C18 C19 1.393(3)
C18 H18 0.95(2)
C19 C22 1.501(3)
C20 H20C 0.98(3)
C20 H20B 0.98(3)
C20 H20A 0.99(3)
C21 H21B 0.91(3)
C21 H21A 0.98(4)
C21 H21C 0.92(4)
C22 H22C 0.94(3)
C22 H22B 0.98(3)
C22 H22A 0.92(3)
C23 H23C 1.00(2)
C23 H23B 1.03(3)
C23 H23A 0.99(2)
C24 H24C 0.96(3)
C24 H24B 0.98(3)
C24 H24A 1.00(3)
C25 C26 1.518(3)
C25 H25B 0.97(2)
C25 H25A 0.98(2)
C26 H26C 1.02(3)
C26 H26A 1.00(2)
C27 H27C 0.98(3)
C27 H27B 1.00(2)
C27 H27A 1.05(3)
C28 H28C 0.97(2)
C28 H28B 0.95(3)
C28 H28A 1.00(3)
